data_1552692
loop_
_publ_author_name
'Chen, Yan'
'Liu, Zhaoming'
'Huang, Yun'
'Liu, Lan'
'He, Jianguo'
'Wang, Lan'
'Yuan, Jie'
'She, Zhigang'

_publ_section_title
;
 Ascomylactams A-C, Cytotoxic 12- or 13-Membered-Ring Macrocyclic
 Alkaloids Isolated from the Mangrove Endophytic Fungus <i>Didymella</i>
 sp. CYSK-4, and Structure Revisions of Phomapyrrolidones A and C.
;
_journal_issue 7
_journal_name_full 'Journal of natural products'
_journal_page_first 1752
_journal_page_last 1758
_journal_paper_doi 10.1021/acs.jnatprod.8b00918
_journal_volume 82
_journal_year 2019
_chemical_absolute_configuration ad
_chemical_formula_moiety 'C34 H41 N O4'
_chemical_formula_sum 'C34 H41 N O4'
_chemical_formula_weight 527.68
_space_group_crystal_system orthorhombic
_space_group_IT_number 19
_space_group_name_Hall 'P 2ac 2ab'
_space_group_name_H-M_alt 'P 21 21 21'
_atom_sites_solution_hydrogens geom
_atom_sites_solution_primary direct
_audit_creation_date 2018-01-30
_audit_creation_method
;
Olex2 1.2
(compiled 2017.08.10 svn.r3458 for OlexSys, GUI svn.r5381)
;
_cell_angle_alpha 90
_cell_angle_beta 90
_cell_angle_gamma 90
_cell_formula_units_Z 12
_cell_length_a 12.1967(2)
_cell_length_b 16.4091(3)
_cell_length_c 47.1373(10)
_cell_measurement_reflns_used 22057
_cell_measurement_temperature 293(2)
_cell_measurement_theta_max 73.7730
_cell_measurement_theta_min 3.7110
_cell_volume 9433.9(3)
_computing_molecular_graphics 'Olex2 (Dolomanov et al., 2009)'
_computing_publication_material 'Olex2 (Dolomanov et al., 2009)'
_computing_structure_refinement 'ShelXL (Sheldrick, 2015)'
_computing_structure_solution 'XS (Sheldrick, 2008)'
_diffrn_ambient_temperature 293(2)
_diffrn_measured_fraction_theta_full 0.999
_diffrn_measured_fraction_theta_max 0.988
_diffrn_measurement_device_type 'multiwire proportional'
_diffrn_measurement_method 'phi and omega scans'
_diffrn_radiation_monochromator graphite
_diffrn_radiation_type CuK\a
_diffrn_radiation_wavelength 1.54178
_diffrn_reflns_av_R_equivalents 0.0745
_diffrn_reflns_av_unetI/netI 0.0543
_diffrn_reflns_Laue_measured_fraction_full 0.999
_diffrn_reflns_Laue_measured_fraction_max 0.988
_diffrn_reflns_limit_h_max 15
_diffrn_reflns_limit_h_min -14
_diffrn_reflns_limit_k_max 20
_diffrn_reflns_limit_k_min -20
_diffrn_reflns_limit_l_max 57
_diffrn_reflns_limit_l_min -55
_diffrn_reflns_number 88841
_diffrn_reflns_point_group_measured_fraction_full 1.000
_diffrn_reflns_point_group_measured_fraction_max 0.982
_diffrn_reflns_theta_full 67.679
_diffrn_reflns_theta_max 74.220
_diffrn_reflns_theta_min 3.743
_exptl_absorpt_coefficient_mu 0.569
_exptl_absorpt_correction_type none
_exptl_crystal_colour colorless
_exptl_crystal_density_diffrn 1.115
_exptl_crystal_description block
_exptl_crystal_F_000 3408
_exptl_crystal_size_max 0.42
_exptl_crystal_size_mid 0.38
_exptl_crystal_size_min 0.34
_refine_diff_density_max 0.218
_refine_diff_density_min -0.200
_refine_diff_density_rms 0.041
_refine_ls_abs_structure_details
;
 Flack x determined using 5248 quotients [(I+)-(I-)]/[(I+)+(I-)]
 (Parsons, Flack and Wagner, Acta Cryst. B69 (2013) 249-259).
;
_refine_ls_abs_structure_Flack 0.28(9)
_refine_ls_extinction_method none
_refine_ls_goodness_of_fit_ref 1.016
_refine_ls_hydrogen_treatment constr
_refine_ls_matrix_type full
_refine_ls_number_parameters 1072
_refine_ls_number_reflns 18890
_refine_ls_number_restraints 1
_refine_ls_restrained_S_all 1.016
_refine_ls_R_factor_all 0.0731
_refine_ls_R_factor_gt 0.0563
_refine_ls_shift/su_max 0.000
_refine_ls_shift/su_mean 0.000
_refine_ls_structure_factor_coef Fsqd
_refine_ls_weighting_details 'w=1/[\s^2^(Fo^2^)+(0.0590P)^2^+2.9938P] where P=(Fo^2^+2Fc^2^)/3'
_refine_ls_weighting_scheme calc
_refine_ls_wR_factor_gt 0.1312
_refine_ls_wR_factor_ref 0.1392
_reflns_Friedel_coverage 0.813
_reflns_Friedel_fraction_full 1.000
_reflns_Friedel_fraction_max 0.974
_reflns_number_gt 14948
_reflns_number_total 18890
_reflns_threshold_expression 'I > 2\s(I)'
_cod_data_source_file np8b00918_si_003.cif
_cod_data_source_block a
_cod_depositor_comments
;

2022-05-28
Z value and formula fixed to values more according to usual
chemical conventions.                 miguel
;
_cod_original_formula_sum 'C102 H123 N3 O12'
_cod_original_formula_weight 1583.03
_cod_original_formula_moiety '3(C34 H41 N O4)'
_cod_original_formula_units_Z 4
_cod_database_code 1552692
_shelx_shelxl_version_number 2014/7
_shelx_space_group_comment
;
The symmetry employed for this shelxl refinement is uniquely defined
by the following loop, which should always be used as a source of
symmetry information in preference to the above space-group names.
They are only intended as comments.
;
_olex2_refinement_description
;
1. Fixed Uiso
 At 1.2 times of:
  All C(H) groups, All C(H,H) groups, All N(H) groups
 At 1.5 times of:
  All C(H,H,H) groups
2. Rigid bond restraints
 N30, C77
 with sigma for 1-2 distances of 0.01 and sigma for 1-3 distances of 0.01
3.a Ternary CH refined with riding coordinates:
 C11(H11), C14(H14), C16(H16), C17(H17), C25(H25), C26(H26), C29(H29),
 C38(H38), C63(H63), C64(H64), C71(H71), C9(H9), C23(H23), C27(H27), C31(H31),
 C32(H32), C49(H49), C50(H50), C62(H62), C67(H67), C85(H85), C88(H88), C41(H41),
  C44(H44), C59(H59), C60(H60), C65(H65), C73(H73), C87(H87), C94(H94),
 C95(H95), C108(H108), C120(H120)
3.b Secondary CH2 refined with riding coordinates:
 C15(H15A,H15B), C36(H36A,H36B), C91(H91A,H91B), C68(H68A,H68B), C75(H75A,
 H75B), C98(H98A,H98B), C78(H78A,H78B), C84(H84A,H84B), C106(H10J,H10K)
3.c Aromatic/amide H refined with riding coordinates:
 C18(H18), C35(H35), C40(H40), N48(H48), C56(H56), C66(H66), N30(H30),
 C43(H43), C61(H61), C81(H81), C83(H83), C93(H93), N51(H51), C86(H86),
 C101(H101), C105(H105), C112(H112), C113(H113)
3.d Idealised Me refined as rotating group:
 C69(H69A,H69B,H69C), C74(H74A,H74B,H74C), C92(H92A,H92B,H92C), C100(H10A,H10B,
 H10C), C102(H10D,H10E,H10F), C114(H11A,H11B,H11C), C76(H76A,H76B,H76C),
 C79(H79A,H79B,H79C), C82(H82A,H82B,H82C), C89(H89A,H89B,H89C), C90(H90A,H90B,
 H90C), C96(H96A,H96B,H96C), C99(H99A,H99B,H99C), C103(H10G,H10H,H10I),
 C107(H10L,H10M,H10N), C117(H11D,H11E,H11F), C119(H11G,H11H,H11I), C124(H12A,
 H12B,H12C)
;
_olex2_submission_special_instructions 'No special instructions were received'

loop_
_space_group_symop_operation_xyz
'x, y, z'
'-x+1/2, -y, z+1/2'
'x+1/2, -y+1/2, -z'
'-x, y+1/2, -z+1/2'

loop_
_atom_site_label
_atom_site_type_symbol
_atom_site_fract_x
_atom_site_fract_y
_atom_site_fract_z
_atom_site_U_iso_or_equiv
_atom_site_adp_type
_atom_site_occupancy
_atom_site_site_symmetry_order
_atom_site_calc_flag
_atom_site_refinement_flags_posn
_atom_site_refinement_flags_adp
O1 O 1.1007(2) 0.47689(14) 0.19014(6) 0.0327(6) Uani 1 1 d . .
C6 C 1.1335(3) 0.6609(2) 0.13544(9) 0.0299(8) Uani 1 1 d . .
O7 O 1.3473(2) 0.73104(16) 0.10942(6) 0.0379(6) Uani 1 1 d . .
O8 O 1.0354(2) 0.67360(16) 0.13447(7) 0.0377(6) Uani 1 1 d . .
C11 C 1.1460(3) 0.62580(18) 0.18833(8) 0.0260(7) Uani 1 1 d . .
H11 H 1.0669 0.6225 0.1848 0.031 Uiso 1 1 calc R .
C14 C 1.1607(3) 0.6734(2) 0.21706(8) 0.0303(8) Uani 1 1 d . .
H14 H 1.2380 0.6893 0.2184 0.036 Uiso 1 1 calc R .
C15 C 1.1744(3) 0.6242(2) 0.26982(9) 0.0362(9) Uani 1 1 d . .
H15A H 1.1280 0.6665 0.2777 0.043 Uiso 1 1 calc R .
H15B H 1.2496 0.6434 0.2703 0.043 Uiso 1 1 calc R .
C16 C 1.1852(3) 0.53748(19) 0.19533(8) 0.0272(7) Uani 1 1 d . .
H16 H 1.2516 0.5243 0.1846 0.033 Uiso 1 1 calc R .
C17 C 1.2094(3) 0.5377(2) 0.22715(8) 0.0288(7) Uani 1 1 d . .
H17 H 1.2862 0.5542 0.2291 0.035 Uiso 1 1 calc R .
C18 C 1.1766(3) 0.4330(2) 0.14601(9) 0.0348(8) Uani 1 1 d . .
H18 H 1.2345 0.4075 0.1553 0.042 Uiso 1 1 calc R .
C25 C 1.1410(3) 0.6073(2) 0.23926(8) 0.0316(8) Uani 1 1 d . .
H25 H 1.0634 0.5917 0.2388 0.038 Uiso 1 1 calc R .
C26 C 1.1962(3) 0.67387(18) 0.16288(8) 0.0273(7) Uani 1 1 d . .
H26 H 1.2717 0.6551 0.1601 0.033 Uiso 1 1 calc R .
C29 C 1.1974(4) 0.4580(2) 0.24362(8) 0.0339(8) Uani 1 1 d . .
H29 H 1.1205 0.4409 0.2427 0.041 Uiso 1 1 calc R .
C33 C 1.0884(3) 0.8778(2) 0.15146(10) 0.0387(9) Uani 1 1 d . .
C34 C 1.1144(3) 0.7947(2) 0.19170(9) 0.0311(8) Uani 1 1 d . .
C35 C 0.9922(3) 0.4863(2) 0.14794(9) 0.0362(9) Uani 1 1 d . .
H35 H 0.9289 0.4969 0.1583 0.043 Uiso 1 1 calc R .
C36 C 1.2261(4) 0.4749(2) 0.27449(9) 0.0393(9) Uani 1 1 d . .
H36A H 1.3042 0.4857 0.2758 0.047 Uiso 1 1 calc R .
H36B H 1.2111 0.4262 0.2855 0.047 Uiso 1 1 calc R .
C37 C 1.0884(4) 0.4772(2) 0.10308(9) 0.0417(10) Uani 1 1 d . .
C38 C 1.1956(3) 0.6322(2) 0.10855(8) 0.0338(8) Uani 1 1 d . .
H38 H 1.2389 0.5838 0.1134 0.041 Uiso 1 1 calc R .
C40 C 1.1643(3) 0.8237(2) 0.14464(10) 0.0385(9) Uani 1 1 d . .
H40 H 1.1939 0.8192 0.1265 0.046 Uiso 1 1 calc R .
C42 C 1.0886(3) 0.46409(19) 0.16128(8) 0.0315(8) Uani 1 1 d . .
C45 C 1.2729(3) 0.6977(2) 0.09693(9) 0.0372(9) Uani 1 1 d . .
C47 C 1.1989(3) 0.76938(19) 0.16926(9) 0.0312(8) Uani 1 1 d . .
N48 N 1.2465(3) 0.7099(2) 0.06886(8) 0.0514(10) Uani 1 1 d . .
H48 H 1.2799 0.7448 0.0584 0.062 Uiso 1 1 calc R .
O53 O 1.1309(4) 0.6613(3) 0.03463(8) 0.0787(13) Uani 1 1 d . .
C55 C 1.0947(3) 0.7502(2) 0.21490(9) 0.0321(8) Uani 1 1 d . .
C56 C 1.1769(3) 0.4405(2) 0.11689(10) 0.0385(9) Uani 1 1 d . .
H56 H 1.2361 0.4212 0.1064 0.046 Uiso 1 1 calc R .
C63 C 1.1639(4) 0.5466(2) 0.28779(9) 0.0395(9) Uani 1 1 d . .
H63 H 1.0861 0.5318 0.2881 0.047 Uiso 1 1 calc R .
C64 C 1.1201(4) 0.6114(3) 0.08331(9) 0.0399(9) Uani 1 1 d . .
H64 H 1.0467 0.6318 0.0879 0.048 Uiso 1 1 calc R .
C66 C 0.9932(3) 0.4924(2) 0.11851(10) 0.0400(9) Uani 1 1 d . .
H66 H 0.9293 0.5068 0.1090 0.048 Uiso 1 1 calc R .
C69 C 1.1995(5) 0.5600(3) 0.31841(9) 0.0535(12) Uani 1 1 d . .
H69A H 1.2751 0.5760 0.3188 0.080 Uiso 1 1 calc GR .
H69B H 1.1902 0.5103 0.3289 0.080 Uiso 1 1 calc GR .
H69C H 1.1554 0.6021 0.3268 0.080 Uiso 1 1 calc GR .
C70 C 1.1633(4) 0.6621(3) 0.05903(11) 0.0517(12) Uani 1 1 d . .
C71 C 1.0582(3) 0.8731(2) 0.18242(10) 0.0365(9) Uani 1 1 d . .
H71 H 0.9786 0.8680 0.1845 0.044 Uiso 1 1 calc R .
C74 C 1.0997(4) 0.9479(2) 0.19862(11) 0.0488(11) Uani 1 1 d . .
H74A H 1.1780 0.9514 0.1969 0.073 Uiso 1 1 calc GR .
H74B H 1.0804 0.9430 0.2183 0.073 Uiso 1 1 calc GR .
H74C H 1.0668 0.9961 0.1909 0.073 Uiso 1 1 calc GR .
C91 C 1.1085(4) 0.5208(3) 0.07547(10) 0.0516(11) Uani 1 1 d . .
H91A H 1.0476 0.5127 0.0626 0.062 Uiso 1 1 calc R .
H91B H 1.1750 0.5009 0.0665 0.062 Uiso 1 1 calc R .
C92 C 1.3174(3) 0.7918(2) 0.17804(10) 0.0405(10) Uani 1 1 d . .
H92A H 1.3396 0.7584 0.1937 0.061 Uiso 1 1 calc GR .
H92B H 1.3202 0.8481 0.1835 0.061 Uiso 1 1 calc GR .
H92C H 1.3660 0.7828 0.1623 0.061 Uiso 1 1 calc GR .
C100 C 1.0079(3) 0.7697(2) 0.23664(9) 0.0398(9) Uani 1 1 d . .
H10A H 0.9610 0.7233 0.2391 0.060 Uiso 1 1 calc GR .
H10B H 0.9652 0.8153 0.2303 0.060 Uiso 1 1 calc GR .
H10C H 1.0422 0.7829 0.2544 0.060 Uiso 1 1 calc GR .
C102 C 1.0383(5) 0.9406(3) 0.13224(12) 0.0575(13) Uani 1 1 d . .
H10D H 1.0527 0.9941 0.1396 0.086 Uiso 1 1 calc GR .
H10E H 0.9605 0.9321 0.1312 0.086 Uiso 1 1 calc GR .
H10F H 1.0696 0.9359 0.1136 0.086 Uiso 1 1 calc GR .
C114 C 1.2678(4) 0.3895(2) 0.23208(10) 0.0469(11) Uani 1 1 d . .
H11A H 1.2469 0.3781 0.2129 0.070 Uiso 1 1 calc GR .
H11B H 1.2577 0.3417 0.2435 0.070 Uiso 1 1 calc GR .
H11C H 1.3435 0.4055 0.2326 0.070 Uiso 1 1 calc GR .
O2 O 0.6803(2) 0.72278(15) 0.21539(6) 0.0363(6) Uani 1 1 d . .
O4 O 0.4353(2) 0.55814(18) 0.11269(7) 0.0463(7) Uani 1 1 d . .
O5 O 0.7486(2) 0.58832(16) 0.13926(6) 0.0369(6) Uani 1 1 d . .
C9 C 0.6381(3) 0.5850(2) 0.19589(8) 0.0281(7) Uani 1 1 d . .
H9 H 0.7170 0.5924 0.1931 0.034 Uiso 1 1 calc R .
C12 C 0.6519(3) 0.6002(2) 0.14223(8) 0.0295(8) Uani 1 1 d . .
C13 C 0.6758(3) 0.42292(19) 0.17996(8) 0.0292(8) Uani 1 1 d . .
C19 C 0.6979(3) 0.7627(2) 0.18971(9) 0.0364(9) Uani 1 1 d . .
C20 C 0.6979(3) 0.3789(2) 0.13274(8) 0.0351(8) Uani 1 1 d . .
C23 C 0.6236(3) 0.5134(2) 0.21753(8) 0.0305(8) Uani 1 1 d . .
H23 H 0.5470 0.4957 0.2166 0.037 Uiso 1 1 calc R .
C24 C 0.5886(3) 0.4649(2) 0.16208(8) 0.0307(8) Uani 1 1 d . .
C27 C 0.5957(3) 0.6615(2) 0.21215(8) 0.0325(8) Uani 1 1 d . .
H27 H 0.5310 0.6844 0.2028 0.039 Uiso 1 1 calc R .
C28 C 0.6938(3) 0.4434(2) 0.20705(8) 0.0333(8) Uani 1 1 d . .
N30 N 0.5202(4) 0.6196(3) 0.07530(9) 0.0540(10) Uani 1 1 d . U
H30 H 0.4819 0.5974 0.0621 0.065 Uiso 1 1 calc R .
C31 C 0.6401(3) 0.5561(2) 0.24610(8) 0.0341(8) Uani 1 1 d . .
H31 H 0.7166 0.5738 0.2477 0.041 Uiso 1 1 calc R .
C32 C 0.5886(3) 0.5615(2) 0.16659(8) 0.0275(7) Uani 1 1 d . .
H32 H 0.5127 0.5809 0.1659 0.033 Uiso 1 1 calc R .
C43 C 0.6215(3) 0.4360(2) 0.13262(9) 0.0357(8) Uani 1 1 d . .
H43 H 0.5908 0.4566 0.1161 0.043 Uiso 1 1 calc R .
C49 C 0.5669(3) 0.6306(2) 0.24185(9) 0.0337(8) Uani 1 1 d . .
H49 H 0.4916 0.6099 0.2407 0.040 Uiso 1 1 calc R .
C50 C 0.7359(3) 0.3599(2) 0.16244(8) 0.0325(8) Uani 1 1 d . .
H50 H 0.8152 0.3685 0.1639 0.039 Uiso 1 1 calc R .
C52 C 0.7051(3) 0.8019(2) 0.13280(11) 0.0439(10) Uani 1 1 d . .
O54 O 0.6255(4) 0.7019(3) 0.04705(8) 0.0890(15) Uani 1 1 d . .
C58 C 0.5053(4) 0.6037(2) 0.10373(9) 0.0401(9) Uani 1 1 d . .
C61 C 0.7965(3) 0.7686(2) 0.14599(11) 0.0448(10) Uani 1 1 d . .
H61 H 0.8604 0.7597 0.1357 0.054 Uiso 1 1 calc R .
C62 C 0.5889(3) 0.6533(2) 0.12061(9) 0.0351(8) Uani 1 1 d . .
H62 H 0.5495 0.6958 0.1311 0.042 Uiso 1 1 calc R .
C67 C 0.5681(4) 0.6909(2) 0.26652(9) 0.0373(9) Uani 1 1 d . .
H67 H 0.6423 0.7133 0.2683 0.045 Uiso 1 1 calc R .
C68 C 0.6069(4) 0.5108(2) 0.27322(9) 0.0403(9) Uani 1 1 d . .
H68A H 0.5333 0.4893 0.2711 0.048 Uiso 1 1 calc R .
H68B H 0.6563 0.4653 0.2763 0.048 Uiso 1 1 calc R .
C75 C 0.5407(4) 0.6444(2) 0.29369(9) 0.0432(10) Uani 1 1 d . .
H75A H 0.4642 0.6282 0.2930 0.052 Uiso 1 1 calc R .
H75B H 0.5494 0.6809 0.3097 0.052 Uiso 1 1 calc R .
C76 C 0.7074(4) 0.2719(2) 0.17096(9) 0.0434(10) Uani 1 1 d . .
H76A H 0.7259 0.2635 0.1905 0.065 Uiso 1 1 calc GR .
H76B H 0.7482 0.2346 0.1594 0.065 Uiso 1 1 calc GR .
H76C H 0.6303 0.2628 0.1683 0.065 Uiso 1 1 calc GR .
C77 C 0.6018(5) 0.6738(3) 0.07049(10) 0.0593(14) Uani 1 1 d . U
C79 C 0.5750(5) 0.5254(3) 0.32615(10) 0.0637(15) Uani 1 1 d . .
H79A H 0.5011 0.5062 0.3241 0.096 Uiso 1 1 calc GR .
H79B H 0.5788 0.5631 0.3417 0.096 Uiso 1 1 calc GR .
H79C H 0.6227 0.4801 0.3298 0.096 Uiso 1 1 calc GR .
C81 C 0.6177(3) 0.8287(2) 0.14979(11) 0.0435(10) Uani 1 1 d . .
H81 H 0.5610 0.8588 0.1418 0.052 Uiso 1 1 calc R .
C82 C 0.7429(4) 0.3357(2) 0.10729(9) 0.0473(11) Uani 1 1 d . .
H82A H 0.7035 0.3526 0.0907 0.071 Uiso 1 1 calc GR .
H82B H 0.7349 0.2779 0.1098 0.071 Uiso 1 1 calc GR .
H82C H 0.8191 0.3488 0.1051 0.071 Uiso 1 1 calc GR .
C83 C 0.7922(3) 0.7486(2) 0.17456(10) 0.0404(10) Uani 1 1 d . .
H83 H 0.8530 0.7257 0.1834 0.049 Uiso 1 1 calc R .
C85 C 0.6109(4) 0.5681(2) 0.29888(9) 0.0420(9) Uani 1 1 d . .
H85 H 0.6870 0.5858 0.3014 0.050 Uiso 1 1 calc R .
C88 C 0.6613(4) 0.6948(3) 0.09820(10) 0.0444(10) Uani 1 1 d . .
H88 H 0.7320 0.6665 0.0980 0.053 Uiso 1 1 calc R .
C89 C 0.7824(4) 0.4080(3) 0.22503(9) 0.0456(11) Uani 1 1 d . .
H89A H 0.7503 0.3785 0.2405 0.068 Uiso 1 1 calc GR .
H89B H 0.8277 0.4510 0.2323 0.068 Uiso 1 1 calc GR .
H89C H 0.8263 0.3716 0.2138 0.068 Uiso 1 1 calc GR .
C90 C 0.4883(4) 0.7613(2) 0.26164(10) 0.0455(10) Uani 1 1 d . .
H90A H 0.5111 0.7921 0.2454 0.068 Uiso 1 1 calc GR .
H90B H 0.4877 0.7961 0.2780 0.068 Uiso 1 1 calc GR .
H90C H 0.4160 0.7400 0.2585 0.068 Uiso 1 1 calc GR .
C93 C 0.6154(3) 0.8105(2) 0.17833(10) 0.0384(9) Uani 1 1 d . .
H93 H 0.5592 0.8301 0.1898 0.046 Uiso 1 1 calc R .
C96 C 0.4718(3) 0.4326(2) 0.16766(10) 0.0402(9) Uani 1 1 d . .
H96A H 0.4717 0.3742 0.1662 0.060 Uiso 1 1 calc GR .
H96B H 0.4223 0.4550 0.1539 0.060 Uiso 1 1 calc GR .
H96C H 0.4488 0.4484 0.1863 0.060 Uiso 1 1 calc GR .
C98 C 0.6848(4) 0.7874(3) 0.10160(11) 0.0544(12) Uani 1 1 d . .
H98A H 0.7487 0.8029 0.0906 0.065 Uiso 1 1 calc R .
H98B H 0.6226 0.8192 0.0951 0.065 Uiso 1 1 calc R .
O3 O 1.3833(3) 0.85628(19) -0.05961(7) 0.0476(7) Uani 1 1 d . .
O10 O 1.4259(3) 1.07590(19) 0.01585(7) 0.0520(8) Uani 1 1 d . .
O21 O 1.1221(3) 1.18916(18) 0.04159(7) 0.0583(9) Uani 1 1 d . .
O22 O 1.3291(4) 0.84380(18) 0.03557(7) 0.0627(11) Uani 1 1 d . .
C39 C 1.3597(4) 1.0261(2) 0.02484(9) 0.0380(9) Uani 1 1 d . .
C41 C 1.1473(4) 1.1221(2) 0.06127(9) 0.0467(11) Uani 1 1 d . .
H41 H 1.1110 1.0718 0.0551 0.056 Uiso 1 1 calc R .
C44 C 1.3232(4) 1.0257(2) 0.05526(9) 0.0397(9) Uani 1 1 d . .
H44 H 1.2675 0.9831 0.0575 0.048 Uiso 1 1 calc R .
C46 C 1.3385(4) 0.8744(3) 0.01241(9) 0.0436(10) Uani 1 1 d . .
N51 N 1.3726(4) 0.8344(2) -0.01163(8) 0.0477(9) Uani 1 1 d . .
H51 H 1.3928 0.7842 -0.0117 0.057 Uiso 1 1 calc R .
C57 C 1.2129(5) 1.0787(3) -0.03310(10) 0.0508(12) Uani 1 1 d . .
C59 C 1.2951(5) 1.1251(3) 0.09689(10) 0.0524(12) Uani 1 1 d . .
H59 H 1.2787 1.0743 0.1070 0.063 Uiso 1 1 calc R .
C60 C 1.1075(5) 1.1471(3) 0.09105(10) 0.0511(12) Uani 1 1 d . .
H60 H 1.0954 1.0956 0.1011 0.061 Uiso 1 1 calc R .
C65 C 1.0015(5) 1.1943(3) 0.09463(11) 0.0579(14) Uani 1 1 d . .
H65 H 1.0112 1.2492 0.0868 0.070 Uiso 1 1 calc R .
C72 C 1.1402(5) 1.1628(3) 0.01401(10) 0.0533(12) Uani 1 1 d . .
C73 C 1.3122(4) 0.9615(2) 0.00417(8) 0.0361(8) Uani 1 1 d . .
H73 H 1.2323 0.9672 0.0046 0.043 Uiso 1 1 calc R .
C78 C 1.2727(5) 1.0125(3) -0.04864(10) 0.0547(13) Uani 1 1 d . .
H78A H 1.3160 1.0355 -0.0639 0.066 Uiso 1 1 calc R .
H78B H 1.2209 0.9740 -0.0567 0.066 Uiso 1 1 calc R .
C80 C 1.3714(3) 0.8817(3) -0.03550(9) 0.0391(9) Uani 1 1 d . .
C84 C 0.9813(5) 1.2008(3) 0.12664(11) 0.0622(15) Uani 1 1 d . .
H84A H 0.9156 1.2328 0.1298 0.075 Uiso 1 1 calc R .
H84B H 0.9681 1.1466 0.1341 0.075 Uiso 1 1 calc R .
C86 C 1.1105(5) 1.0594(3) -0.02099(10) 0.0557(12) Uani 1 1 d . .
H86 H 1.0675 1.0182 -0.0287 0.067 Uiso 1 1 calc R .
C87 C 1.2719(4) 1.1082(2) 0.06475(9) 0.0455(11) Uani 1 1 d . .
H87 H 1.3090 1.1512 0.0540 0.055 Uiso 1 1 calc R .
C94 C 1.3484(4) 0.9690(3) -0.02697(9) 0.0405(9) Uani 1 1 d . .
H94 H 1.4187 0.9979 -0.0271 0.049 Uiso 1 1 calc R .
C95 C 1.2073(5) 1.1851(3) 0.10537(10) 0.0556(14) Uani 1 1 d . .
H95 H 1.2228 1.2384 0.0969 0.067 Uiso 1 1 calc R .
C97 C 1.4760(5) 1.0797(3) 0.08897(10) 0.0569(14) Uani 1 1 d . .
C99 C 0.9065(5) 1.1527(4) 0.07935(14) 0.0725(17) Uani 1 1 d . .
H99A H 0.9201 1.1527 0.0593 0.109 Uiso 1 1 calc GR .
H99B H 0.8398 1.1816 0.0832 0.109 Uiso 1 1 calc GR .
H99C H 0.8999 1.0975 0.0859 0.109 Uiso 1 1 calc GR .
C101 C 1.2295(5) 1.1930(3) -0.00090(10) 0.0559(13) Uani 1 1 d . .
H101 H 1.2647 1.2405 0.0048 0.067 Uiso 1 1 calc R .
C103 C 1.6578(6) 1.0595(5) 0.11466(13) 0.089(2) Uani 1 1 d . .
H10G H 1.6400 1.1025 0.1277 0.133 Uiso 1 1 calc GR .
H10H H 1.7357 1.0581 0.1117 0.133 Uiso 1 1 calc GR .
H10I H 1.6340 1.0083 0.1224 0.133 Uiso 1 1 calc GR .
C104 C 1.4255(4) 1.0029(3) 0.07495(10) 0.0496(11) Uani 1 1 d . .
C105 C 1.0744(5) 1.1028(3) 0.00259(11) 0.0567(13) Uani 1 1 d . .
H105 H 1.0065 1.0914 0.0106 0.068 Uiso 1 1 calc R .
C106 C 1.1849(6) 1.1948(3) 0.13731(11) 0.0676(17) Uani 1 1 d . .
H10J H 1.2439 1.2259 0.1459 0.081 Uiso 1 1 calc R .
H10K H 1.1834 1.1415 0.1462 0.081 Uiso 1 1 calc R .
C107 C 1.3880(5) 0.9389(3) 0.09707(11) 0.0592(13) Uani 1 1 d . .
H10L H 1.3239 0.9584 0.1067 0.089 Uiso 1 1 calc GR .
H10M H 1.4457 0.9300 0.1106 0.089 Uiso 1 1 calc GR .
H10N H 1.3713 0.8886 0.0876 0.089 Uiso 1 1 calc GR .
C108 C 1.0742(6) 1.2388(3) 0.14283(11) 0.0706(18) Uani 1 1 d . .
H108 H 1.0820 1.2950 0.1361 0.085 Uiso 1 1 calc R .
C110 C 1.6160(5) 1.0055(5) 0.06584(14) 0.0753(19) Uani 1 1 d . .
C112 C 1.5230(4) 0.9683(4) 0.05974(12) 0.0601(13) Uani 1 1 d . .
H112 H 1.5184 0.9247 0.0472 0.072 Uiso 1 1 calc R .
C113 C 1.2647(5) 1.1496(3) -0.02472(10) 0.0530(12) Uani 1 1 d . .
H113 H 1.3241 1.1688 -0.0351 0.064 Uiso 1 1 calc R .
C116 C 1.4147(5) 1.1383(3) 0.09980(11) 0.0595(14) Uani 1 1 d . .
C117 C 1.0518(7) 1.2425(4) 0.17473(12) 0.085(2) Uani 1 1 d . .
H11D H 0.9876 1.2749 0.1782 0.128 Uiso 1 1 calc GR .
H11E H 1.1135 1.2666 0.1842 0.128 Uiso 1 1 calc GR .
H11F H 1.0403 1.1884 0.1818 0.128 Uiso 1 1 calc GR .
C119 C 1.4574(6) 1.2163(4) 0.11188(13) 0.083(2) Uani 1 1 d . .
H11G H 1.4237 1.2615 0.1023 0.124 Uiso 1 1 calc GR .
H11H H 1.5354 1.2188 0.1093 0.124 Uiso 1 1 calc GR .
H11I H 1.4405 1.2188 0.1317 0.124 Uiso 1 1 calc GR .
C120 C 1.6001(5) 1.0747(4) 0.08630(12) 0.0733(18) Uani 1 1 d . .
H120 H 1.6280 1.1252 0.0778 0.088 Uiso 1 1 calc R .
C124 C 1.7277(6) 0.9814(7) 0.05425(19) 0.119(3) Uani 1 1 d . .
H12A H 1.7201 0.9343 0.0424 0.179 Uiso 1 1 calc GR .
H12B H 1.7761 0.9691 0.0697 0.179 Uiso 1 1 calc GR .
H12C H 1.7573 1.0257 0.0434 0.179 Uiso 1 1 calc GR .

loop_
_atom_site_aniso_label
_atom_site_aniso_U_11
_atom_site_aniso_U_22
_atom_site_aniso_U_33
_atom_site_aniso_U_23
_atom_site_aniso_U_13
_atom_site_aniso_U_12
O1 0.0371(14) 0.0254(11) 0.0356(15) 0.0016(10) -0.0003(12) -0.0077(10)
C6 0.0251(17) 0.0250(14) 0.040(2) 0.0095(14) -0.0004(16) -0.0011(13)
O7 0.0268(13) 0.0352(12) 0.0518(18) 0.0086(12) 0.0042(13) 0.0000(11)
O8 0.0242(13) 0.0360(13) 0.0529(18) 0.0079(12) -0.0038(13) 0.0032(10)
C11 0.0224(16) 0.0213(13) 0.034(2) 0.0049(13) 0.0001(15) -0.0017(13)
C14 0.0301(18) 0.0261(15) 0.035(2) 0.0017(14) 0.0004(16) -0.0014(14)
C15 0.040(2) 0.0305(16) 0.038(2) -0.0006(15) 0.0001(18) -0.0017(16)
C16 0.0236(17) 0.0221(14) 0.036(2) 0.0031(13) -0.0006(15) -0.0043(13)
C17 0.0264(17) 0.0263(15) 0.034(2) 0.0043(14) 0.0015(15) -0.0037(13)
C18 0.0324(19) 0.0288(16) 0.043(2) -0.0003(15) -0.0054(18) 0.0034(15)
C25 0.0305(19) 0.0273(16) 0.037(2) 0.0034(14) 0.0020(16) -0.0036(14)
C26 0.0231(16) 0.0193(13) 0.040(2) 0.0045(13) -0.0004(16) 0.0021(12)
C29 0.043(2) 0.0264(15) 0.032(2) 0.0047(14) -0.0004(18) -0.0015(15)
C33 0.037(2) 0.0246(16) 0.054(3) 0.0040(16) -0.0013(19) 0.0073(15)
C34 0.0233(17) 0.0261(15) 0.044(2) 0.0010(15) -0.0037(16) -0.0008(13)
C35 0.0316(19) 0.0304(17) 0.047(2) 0.0020(16) -0.0043(18) -0.0078(15)
C36 0.052(2) 0.0324(17) 0.034(2) 0.0091(15) 0.0006(19) -0.0029(17)
C37 0.047(2) 0.0377(19) 0.041(2) 0.0015(17) -0.010(2) -0.0116(18)
C38 0.0303(18) 0.0361(17) 0.035(2) 0.0073(15) -0.0010(17) -0.0010(15)
C40 0.041(2) 0.0237(15) 0.051(3) 0.0098(16) 0.005(2) 0.0000(15)
C42 0.036(2) 0.0202(14) 0.038(2) 0.0004(14) -0.0016(17) -0.0028(14)
C45 0.036(2) 0.0345(18) 0.041(2) 0.0103(16) 0.0054(19) 0.0024(17)
C47 0.0277(18) 0.0185(14) 0.047(2) 0.0068(14) 0.0032(17) -0.0023(13)
N48 0.054(2) 0.058(2) 0.042(2) 0.0212(18) 0.0033(19) -0.0093(19)
O53 0.082(3) 0.115(3) 0.039(2) 0.026(2) -0.013(2) -0.026(3)
C55 0.0266(18) 0.0272(15) 0.042(2) -0.0002(15) 0.0035(17) 0.0015(14)
C56 0.032(2) 0.0337(17) 0.050(3) -0.0053(17) 0.0050(19) -0.0035(16)
C63 0.047(2) 0.0378(19) 0.034(2) 0.0032(16) 0.0087(19) -0.0079(17)
C64 0.035(2) 0.053(2) 0.032(2) 0.0090(17) -0.0038(18) -0.0034(18)
C66 0.029(2) 0.0396(19) 0.052(3) 0.0057(18) -0.0126(19) -0.0072(16)
C69 0.085(4) 0.042(2) 0.033(2) 0.0041(18) 0.007(2) -0.006(2)
C70 0.053(3) 0.061(3) 0.041(3) 0.013(2) -0.004(2) -0.008(2)
C71 0.0285(19) 0.0243(15) 0.057(3) 0.0033(16) -0.0013(18) 0.0020(14)
C74 0.044(2) 0.0271(17) 0.075(3) -0.0017(19) -0.005(2) 0.0100(17)
C91 0.053(3) 0.067(3) 0.035(2) 0.002(2) -0.007(2) -0.009(2)
C92 0.031(2) 0.0315(17) 0.059(3) 0.0023(17) 0.006(2) -0.0029(15)
C100 0.036(2) 0.0354(19) 0.048(3) -0.0009(17) 0.0075(19) 0.0082(16)
C102 0.068(3) 0.033(2) 0.071(4) 0.016(2) 0.006(3) 0.016(2)
C114 0.066(3) 0.0336(19) 0.041(2) 0.0085(17) 0.002(2) 0.0112(19)
O2 0.0360(14) 0.0320(12) 0.0407(16) -0.0024(11) -0.0033(13) -0.0074(11)
O4 0.0359(15) 0.0412(14) 0.062(2) -0.0068(14) -0.0098(15) 0.0070(13)
O5 0.0252(13) 0.0372(13) 0.0484(17) 0.0064(12) 0.0071(12) 0.0078(11)
C9 0.0248(17) 0.0276(15) 0.032(2) -0.0016(14) -0.0011(15) 0.0016(13)
C12 0.0205(16) 0.0319(16) 0.036(2) -0.0035(14) 0.0027(15) 0.0035(13)
C13 0.0317(18) 0.0212(14) 0.035(2) 0.0012(13) 0.0050(16) 0.0024(13)
C19 0.0326(19) 0.0290(16) 0.048(2) 0.0022(16) 0.0003(18) -0.0016(15)
C20 0.045(2) 0.0297(16) 0.031(2) -0.0009(14) 0.0103(18) -0.0024(16)
C23 0.0331(19) 0.0247(15) 0.034(2) -0.0042(13) 0.0005(16) 0.0031(14)
C24 0.0324(19) 0.0245(15) 0.035(2) -0.0039(14) 0.0031(17) 0.0003(14)
C27 0.0338(19) 0.0277(16) 0.036(2) -0.0078(15) -0.0016(17) -0.0008(15)
C28 0.035(2) 0.0299(16) 0.035(2) 0.0008(14) 0.0042(17) 0.0044(15)
N30 0.053(2) 0.071(3) 0.039(2) -0.0057(19) -0.0030(19) 0.010(2)
C31 0.037(2) 0.0342(17) 0.031(2) -0.0069(15) -0.0007(17) -0.0008(16)
C32 0.0215(16) 0.0271(15) 0.034(2) -0.0021(14) 0.0016(15) 0.0010(13)
C43 0.041(2) 0.0361(18) 0.030(2) -0.0025(15) 0.0061(18) -0.0005(16)
C49 0.036(2) 0.0284(16) 0.037(2) -0.0070(15) 0.0029(17) 0.0011(15)
C50 0.038(2) 0.0243(15) 0.035(2) 0.0000(14) 0.0083(17) 0.0052(14)
C52 0.034(2) 0.0341(18) 0.063(3) 0.0124(19) 0.007(2) -0.0004(16)
O54 0.106(4) 0.119(4) 0.042(2) 0.022(2) 0.015(2) 0.033(3)
C58 0.037(2) 0.043(2) 0.041(2) -0.0031(17) -0.0044(19) 0.0179(18)
C61 0.031(2) 0.0354(18) 0.068(3) 0.0084(19) 0.008(2) -0.0015(16)
C62 0.0314(19) 0.0349(17) 0.039(2) 0.0033(16) 0.0006(17) 0.0090(15)
C67 0.042(2) 0.0316(17) 0.038(2) -0.0097(16) 0.0051(18) -0.0003(16)
C68 0.049(2) 0.0385(19) 0.033(2) -0.0038(16) 0.0012(19) 0.0097(18)
C75 0.052(3) 0.039(2) 0.039(2) -0.0101(17) 0.008(2) 0.0070(18)
C76 0.067(3) 0.0290(17) 0.034(2) 0.0015(15) 0.013(2) -0.0009(19)
C77 0.076(4) 0.065(3) 0.037(3) 0.004(2) 0.009(3) 0.034(3)
C79 0.104(5) 0.055(3) 0.032(3) 0.000(2) 0.017(3) 0.027(3)
C81 0.0290(19) 0.0363(19) 0.065(3) 0.0079(19) 0.000(2) 0.0042(16)
C82 0.069(3) 0.0376(19) 0.035(2) -0.0016(17) 0.016(2) 0.008(2)
C83 0.0204(18) 0.0374(18) 0.063(3) 0.0045(18) -0.0034(19) -0.0026(15)
C85 0.051(2) 0.040(2) 0.034(2) -0.0035(16) 0.005(2) 0.0030(19)
C88 0.042(2) 0.051(2) 0.041(3) 0.0114(19) 0.009(2) 0.0128(19)
C89 0.053(3) 0.044(2) 0.039(2) -0.0029(18) -0.002(2) 0.021(2)
C90 0.056(3) 0.0307(18) 0.050(3) -0.0088(17) 0.007(2) 0.0034(18)
C93 0.0296(19) 0.0263(16) 0.059(3) -0.0044(16) 0.0039(19) -0.0025(15)
C96 0.036(2) 0.0362(19) 0.049(3) -0.0078(17) 0.0026(19) -0.0071(17)
C98 0.048(3) 0.053(2) 0.062(3) 0.023(2) 0.013(2) 0.010(2)
O3 0.0530(18) 0.0523(17) 0.0375(18) -0.0040(13) 0.0084(15) 0.0040(14)
O10 0.065(2) 0.0499(17) 0.0411(18) 0.0066(14) 0.0015(16) -0.0202(16)
O21 0.093(3) 0.0385(15) 0.0429(19) 0.0028(13) 0.0137(19) 0.0122(17)
O22 0.109(3) 0.0398(15) 0.0398(19) 0.0102(13) 0.024(2) -0.0006(18)
C39 0.044(2) 0.0347(18) 0.036(2) 0.0051(16) -0.0022(19) -0.0043(17)
C41 0.074(3) 0.0298(17) 0.036(2) 0.0011(16) 0.006(2) 0.000(2)
C44 0.047(2) 0.0387(19) 0.033(2) 0.0034(16) -0.0007(19) -0.0074(18)
C46 0.053(3) 0.043(2) 0.035(2) 0.0008(18) 0.011(2) -0.004(2)
N51 0.065(2) 0.0395(17) 0.038(2) 0.0024(15) 0.0106(19) 0.0061(18)
C57 0.073(3) 0.047(2) 0.033(2) 0.0045(18) -0.006(2) 0.016(2)
C59 0.080(3) 0.043(2) 0.034(2) -0.0007(18) 0.006(2) -0.025(2)
C60 0.081(4) 0.0353(19) 0.037(2) -0.0019(17) 0.014(2) -0.017(2)
C65 0.091(4) 0.033(2) 0.050(3) -0.0031(19) 0.022(3) 0.003(2)
C72 0.078(3) 0.043(2) 0.039(3) 0.0056(19) 0.009(2) 0.021(2)
C73 0.039(2) 0.0396(19) 0.030(2) 0.0016(15) 0.0014(17) -0.0004(17)
C78 0.077(4) 0.055(3) 0.032(2) -0.0002(19) -0.001(2) 0.014(2)
C80 0.030(2) 0.052(2) 0.035(2) -0.0015(18) 0.0079(17) -0.0003(18)
C84 0.096(4) 0.032(2) 0.058(3) -0.006(2) 0.027(3) -0.004(2)
C86 0.062(3) 0.066(3) 0.040(3) -0.001(2) -0.007(2) 0.007(3)
C87 0.067(3) 0.039(2) 0.031(2) 0.0020(16) 0.006(2) -0.013(2)
C94 0.045(2) 0.046(2) 0.031(2) 0.0008(17) 0.0054(19) -0.0031(18)
C95 0.092(4) 0.036(2) 0.039(3) -0.0075(17) 0.019(3) -0.024(2)
C97 0.065(3) 0.072(3) 0.034(3) 0.015(2) -0.010(2) -0.033(3)
C99 0.076(4) 0.062(3) 0.080(4) -0.023(3) 0.022(3) 0.007(3)
C101 0.084(4) 0.038(2) 0.046(3) 0.0077(19) 0.010(3) 0.012(2)
C103 0.085(5) 0.123(6) 0.059(4) 0.028(4) -0.016(3) -0.044(4)
C104 0.054(3) 0.053(2) 0.042(3) 0.014(2) -0.006(2) -0.006(2)
C105 0.060(3) 0.061(3) 0.049(3) 0.003(2) 0.004(2) 0.013(2)
C106 0.109(5) 0.053(3) 0.041(3) -0.011(2) 0.015(3) -0.037(3)
C107 0.070(3) 0.065(3) 0.043(3) 0.019(2) -0.012(3) -0.010(3)
C108 0.119(5) 0.042(2) 0.051(3) -0.014(2) 0.034(3) -0.022(3)
C110 0.041(3) 0.119(5) 0.066(4) 0.035(4) -0.003(3) -0.015(3)
C112 0.057(3) 0.077(3) 0.047(3) 0.017(3) -0.012(3) -0.004(3)
C113 0.078(3) 0.046(2) 0.035(2) 0.0124(18) 0.008(2) 0.008(2)
C116 0.078(4) 0.066(3) 0.035(3) 0.001(2) 0.002(3) -0.026(3)
C117 0.136(6) 0.063(3) 0.056(4) -0.020(3) 0.034(4) -0.024(4)
C119 0.103(5) 0.090(4) 0.056(4) -0.009(3) 0.002(3) -0.056(4)
C120 0.077(4) 0.100(4) 0.043(3) 0.014(3) -0.009(3) -0.041(4)
C124 0.054(4) 0.197(10) 0.107(6) 0.034(7) -0.012(4) -0.026(5)

loop_
_atom_type_symbol
_atom_type_description
_atom_type_scat_dispersion_real
_atom_type_scat_dispersion_imag
_atom_type_scat_source
C C 0.0181 0.0091 'International Tables Vol C Tables 4.2.6.8 and 6.1.1.4'
H H 0.0000 0.0000 'International Tables Vol C Tables 4.2.6.8 and 6.1.1.4'
N N 0.0311 0.0180 'International Tables Vol C Tables 4.2.6.8 and 6.1.1.4'
O O 0.0492 0.0322 'International Tables Vol C Tables 4.2.6.8 and 6.1.1.4'

loop_
_geom_angle_atom_site_label_1
_geom_angle_atom_site_label_2
_geom_angle_atom_site_label_3
_geom_angle
C42 O1 C16 110.2(3)
O8 C6 C26 120.3(4)
O8 C6 C38 120.2(4)
C26 C6 C38 119.5(3)
C16 C11 C14 104.1(3)
C26 C11 C14 111.4(3)
C26 C11 C16 120.8(3)
C25 C14 C11 102.6(3)
C55 C14 C11 107.3(3)
C55 C14 C25 124.0(3)
C25 C15 C63 110.4(3)
O1 C16 C11 112.5(3)
O1 C16 C17 107.7(3)
C17 C16 C11 105.4(3)
C25 C17 C16 105.2(3)
C25 C17 C29 113.5(3)
C29 C17 C16 118.6(3)
C56 C18 C42 119.0(4)
C15 C25 C14 118.5(3)
C15 C25 C17 110.1(3)
C17 C25 C14 100.9(3)
C6 C26 C11 112.7(3)
C6 C26 C47 108.0(3)
C11 C26 C47 111.1(3)
C36 C29 C17 108.0(3)
C114 C29 C17 113.5(3)
C114 C29 C36 110.3(3)
C40 C33 C71 111.8(4)
C40 C33 C102 126.8(4)
C102 C33 C71 121.3(4)
C55 C34 C47 122.4(3)
C55 C34 C71 128.0(4)
C71 C34 C47 109.5(3)
C42 C35 C66 117.7(4)
C29 C36 C63 114.6(3)
C56 C37 C91 118.8(4)
C66 C37 C56 118.6(4)
C66 C37 C91 120.2(4)
C45 C38 C6 112.4(3)
C45 C38 C64 104.3(3)
C64 C38 C6 113.9(3)
C33 C40 C47 113.6(4)
O1 C42 C18 118.8(3)
C35 C42 O1 119.8(4)
C35 C42 C18 121.2(4)
O7 C45 C38 127.2(4)
O7 C45 N48 125.2(4)
N48 C45 C38 107.6(4)
C34 C47 C26 112.5(3)
C34 C47 C92 112.2(3)
C40 C47 C26 115.2(3)
C40 C47 C34 100.4(3)
C40 C47 C92 108.8(3)
C92 C47 C26 107.6(3)
C70 N48 C45 114.7(4)
C14 C55 C100 120.6(3)
C34 C55 C14 114.8(3)
C34 C55 C100 124.5(3)
C18 C56 C37 120.1(4)
C15 C63 C36 111.7(3)
C69 C63 C15 112.3(3)
C69 C63 C36 110.9(4)
C70 C64 C38 104.7(4)
C70 C64 C91 112.5(4)
C91 C64 C38 117.0(3)
C35 C66 C37 121.0(4)
N48 C70 C64 108.6(4)
O53 C70 N48 124.7(5)
O53 C70 C64 126.7(5)
C33 C71 C34 102.2(3)
C33 C71 C74 111.2(3)
C34 C71 C74 112.6(3)
C37 C91 C64 105.5(4)
C19 O2 C27 110.1(3)
C27 C9 C23 104.3(3)
C32 C9 C23 110.4(3)
C32 C9 C27 120.5(3)
O5 C12 C32 121.1(3)
O5 C12 C62 120.1(4)
C32 C12 C62 118.8(3)
C28 C13 C24 122.0(3)
C28 C13 C50 127.8(3)
C50 C13 C24 110.2(3)
C83 C19 O2 120.1(4)
C83 C19 C93 120.2(4)
C93 C19 O2 119.5(4)
C43 C20 C50 111.5(3)
C43 C20 C82 126.2(4)
C82 C20 C50 122.3(4)
C28 C23 C9 107.0(3)
C28 C23 C31 124.0(3)
C31 C23 C9 102.5(3)
C13 C24 C32 112.0(3)
C13 C24 C96 113.3(3)
C43 C24 C13 100.3(3)
C43 C24 C32 115.5(3)
C43 C24 C96 107.0(3)
C96 C24 C32 108.6(3)
O2 C27 C9 112.0(3)
O2 C27 C49 107.3(3)
C49 C27 C9 105.0(3)
C13 C28 C23 114.1(3)
C13 C28 C89 124.3(3)
C89 C28 C23 121.3(3)
C77 N30 C58 112.5(4)
C23 C31 C68 118.5(3)
C49 C31 C23 100.0(3)
C49 C31 C68 110.1(3)
C9 C32 C24 111.4(3)
C12 C32 C9 111.7(3)
C12 C32 C24 108.3(3)
C20 C43 C24 113.8(4)
C31 C49 C27 104.5(3)
C67 C49 C27 118.6(3)
C67 C49 C31 114.4(3)
C13 C50 C76 113.0(3)
C20 C50 C13 102.5(3)
C20 C50 C76 111.5(3)
C61 C52 C81 118.5(5)
C61 C52 C98 120.4(4)
C81 C52 C98 118.7(4)
O4 C58 N30 123.3(4)
O4 C58 C62 128.2(4)
N30 C58 C62 108.6(4)
C83 C61 C52 119.9(4)
C58 C62 C12 112.1(3)
C58 C62 C88 105.2(4)
C88 C62 C12 114.7(3)
C75 C67 C49 108.1(3)
C75 C67 C90 111.4(3)
C90 C67 C49 111.7(4)
C85 C68 C31 110.6(3)
C67 C75 C85 114.8(3)
N30 C77 C88 110.6(4)
O54 C77 N30 124.6(6)
O54 C77 C88 124.8(6)
C93 C81 C52 120.3(4)
C19 C83 C61 119.8(4)
C68 C85 C75 110.9(4)
C79 C85 C68 111.9(4)
C79 C85 C75 110.4(4)
C62 C88 C98 118.0(4)
C77 C88 C62 102.4(4)
C77 C88 C98 113.2(4)
C81 C93 C19 119.1(4)
C52 C98 C88 106.6(4)
C72 O21 C41 108.9(3)
O10 C39 C44 121.9(4)
O10 C39 C73 119.0(4)
C44 C39 C73 119.1(3)
O21 C41 C60 108.1(3)
O21 C41 C87 112.5(4)
C60 C41 C87 104.6(4)
C39 C44 C87 113.0(3)
C39 C44 C104 108.9(4)
C87 C44 C104 110.5(4)
O22 C46 N51 125.2(4)
O22 C46 C73 127.2(4)
N51 C46 C73 107.6(4)
C80 N51 C46 113.9(4)
C86 C57 C78 117.8(5)
C113 C57 C78 121.8(5)
C113 C57 C86 118.6(5)
C95 C59 C87 104.1(4)
C116 C59 C87 107.0(4)
C116 C59 C95 125.4(4)
C65 C60 C41 120.4(4)
C65 C60 C95 115.0(4)
C95 C60 C41 105.1(4)
C60 C65 C84 106.4(5)
C60 C65 C99 111.5(4)
C99 C65 C84 112.0(5)
C101 C72 O21 119.2(5)
C105 C72 O21 119.7(5)
C105 C72 C101 120.9(5)
C46 C73 C39 113.9(3)
C46 C73 C94 105.0(3)
C94 C73 C39 116.0(3)
C57 C78 C94 107.5(4)
O3 C80 N51 124.9(4)
O3 C80 C94 126.4(4)
N51 C80 C94 108.7(4)
C108 C84 C65 114.1(5)
C105 C86 C57 119.3(5)
C41 C87 C44 119.5(4)
C41 C87 C59 104.7(4)
C44 C87 C59 111.1(4)
C73 C94 C78 119.7(4)
C80 C94 C73 103.4(3)
C80 C94 C78 111.8(4)
C59 C95 C60 100.5(4)
C59 C95 C106 117.0(5)
C60 C95 C106 109.5(4)
C116 C97 C104 122.1(5)
C116 C97 C120 129.4(5)
C120 C97 C104 108.4(5)
C72 C101 C113 117.8(5)
C97 C104 C44 111.6(4)
C107 C104 C44 108.6(4)
C107 C104 C97 112.4(4)
C112 C104 C44 115.5(4)
C112 C104 C97 101.3(4)
C112 C104 C107 107.4(4)
C72 C105 C86 119.5(5)
C95 C106 C108 111.5(5)
C84 C108 C106 112.2(4)
C84 C108 C117 112.4(5)
C117 C108 C106 109.8(6)
C112 C110 C120 112.2(6)
C112 C110 C124 124.9(8)
C120 C110 C124 122.9(6)
C110 C112 C104 113.7(6)
C57 C113 C101 121.2(5)
C59 C116 C119 120.2(6)
C97 C116 C59 114.6(5)
C97 C116 C119 125.0(6)
C97 C120 C103 113.2(5)
C110 C120 C97 102.9(5)
C110 C120 C103 112.2(6)

loop_
_geom_bond_atom_site_label_1
_geom_bond_atom_site_label_2
_geom_bond_distance
O1 C16 1.453(4)
O1 C42 1.384(5)
C6 O8 1.215(4)
C6 C26 1.518(5)
C6 C38 1.550(6)
O7 C45 1.212(5)
C11 C14 1.574(5)
C11 C16 1.561(4)
C11 C26 1.561(5)
C14 C25 1.527(5)
C14 C55 1.499(5)
C15 C25 1.523(6)
C15 C63 1.534(5)
C16 C17 1.529(5)
C17 C25 1.525(5)
C17 C29 1.527(4)
C18 C42 1.390(6)
C18 C56 1.378(6)
C26 C47 1.596(4)
C29 C36 1.522(6)
C29 C114 1.515(6)
C33 C40 1.323(6)
C33 C71 1.507(6)
C33 C102 1.503(6)
C34 C47 1.534(5)
C34 C55 1.337(6)
C34 C71 1.521(5)
C35 C42 1.382(6)
C35 C66 1.391(6)
C36 C63 1.534(6)
C37 C56 1.397(6)
C37 C66 1.392(6)
C37 C91 1.505(6)
C38 C45 1.530(5)
C38 C64 1.543(6)
C40 C47 1.523(5)
C45 N48 1.377(6)
C47 C92 1.548(5)
N48 C70 1.364(6)
O53 C70 1.216(6)
C55 C100 1.508(5)
C63 C69 1.523(6)
C64 C70 1.510(6)
C64 C91 1.539(6)
C71 C74 1.532(6)
O2 C19 1.393(5)
O2 C27 1.449(4)
O4 C58 1.211(5)
O5 C12 1.203(4)
C9 C23 1.565(5)
C9 C27 1.559(5)
C9 C32 1.555(5)
C12 C32 1.523(5)
C12 C62 1.545(5)
C13 C24 1.522(5)
C13 C28 1.338(6)
C13 C50 1.513(5)
C19 C83 1.374(6)
C19 C93 1.383(6)
C20 C43 1.322(6)
C20 C50 1.507(6)
C20 C82 1.497(5)
C23 C28 1.516(5)
C23 C31 1.531(5)
C24 C32 1.598(4)
C24 C43 1.522(5)
C24 C96 1.542(5)
C27 C49 1.530(6)
C28 C89 1.491(6)
N30 C58 1.377(6)
N30 C77 1.355(7)
C31 C49 1.527(5)
C31 C68 1.533(6)
C49 C67 1.528(5)
C50 C76 1.538(5)
C52 C61 1.389(6)
C52 C81 1.404(6)
C52 C98 1.510(7)
O54 C77 1.231(6)
C58 C62 1.528(6)
C61 C83 1.387(7)
C62 C88 1.536(6)
C67 C75 1.528(6)
C67 C90 1.528(6)
C68 C85 1.533(6)
C75 C85 1.536(6)
C77 C88 1.533(7)
C79 C85 1.527(6)
C81 C93 1.378(7)
C88 C98 1.554(7)
O3 C80 1.219(5)
O10 C39 1.224(5)
O21 C41 1.471(5)
O21 C72 1.388(6)
O22 C46 1.207(5)
C39 C44 1.502(6)
C39 C73 1.551(6)
C41 C60 1.541(6)
C41 C87 1.546(7)
C44 C87 1.556(6)
C44 C104 1.600(6)
C46 N51 1.374(6)
C46 C73 1.516(6)
N51 C80 1.367(6)
C57 C78 1.500(7)
C57 C86 1.409(8)
C57 C113 1.381(7)
C59 C87 1.566(6)
C59 C95 1.509(8)
C59 C116 1.481(8)
C60 C65 1.517(8)
C60 C95 1.525(7)
C65 C84 1.533(7)
C65 C99 1.526(8)
C72 C101 1.387(8)
C72 C105 1.380(8)
C73 C94 1.538(6)
C78 C94 1.550(6)
C80 C94 1.515(6)
C84 C108 1.502(9)
C86 C105 1.391(7)
C95 C106 1.538(6)
C97 C104 1.551(7)
C97 C116 1.320(8)
C97 C120 1.520(9)
C101 C113 1.397(7)
C103 C120 1.532(8)
C104 C107 1.550(6)
C104 C112 1.501(8)
C106 C108 1.552(9)
C108 C117 1.530(7)
C110 C112 1.319(8)
C110 C120 1.503(10)
C110 C124 1.520(10)
C116 C119 1.495(7)

loop_
_smtbx_masks_void_nr
_smtbx_masks_void_average_x
_smtbx_masks_void_average_y
_smtbx_masks_void_average_z
_smtbx_masks_void_volume
_smtbx_masks_void_count_electrons
1 -0.681 0.250 0.000 630.8 116.6
2 -0.523 -0.250 0.500 630.8 116.5
3 0.118 0.116 0.251 36.0 0.0
4 -0.118 0.616 0.249 36.0 0.0
5 0.382 0.884 0.751 36.0 0.0
6 0.618 0.384 0.749 36.0 0.0
